data_7157891
loop_
_publ_author_name
'Ellaby, Rebecca J.'
'Clark, Ewan R.'
'Allen, Nyasha'
'Taylor, Faith R.'
'Ng, Kendrick K. L.'
'Dimitrovski, Milan'
'Chu, Dominique F.'
'Mulvihill, Daniel P.'
'Hiscock, Jennifer R.'

_publ_section_title
;
 Identification of organophosphorus simulants for the development of
 next-generation detection technologies.
;
_journal_issue 9
_journal_name_full 'Organic &amp; biomolecular chemistry'
_journal_page_first 2008
_journal_page_last 2014
_journal_paper_doi 10.1039/d0ob02523b
_journal_volume 19
_journal_year 2021
_chemical_formula_moiety 'C15 H10 F6 N2 S, C2 H6 O S'
_chemical_formula_sum 'C17 H16 F6 N2 O S2'
_chemical_formula_weight 442.44
_space_group_crystal_system monoclinic
_space_group_IT_number 14
_space_group_name_Hall '-P 2ybc'
_space_group_name_H-M_alt 'P 1 21/c 1'
_atom_sites_solution_hydrogens geom
_atom_sites_solution_primary direct
_audit_creation_date 2018-06-22
_audit_creation_method
;
Olex2 1.2
(compiled 2018.05.29 svn.r3508 for OlexSys, GUI svn.r5506)
;
_audit_update_record
;
2018-07-13 deposited with the CCDC.	2021-02-09 downloaded from the CCDC.
;
_cell_angle_alpha 90
_cell_angle_beta 96.831(20)
_cell_angle_gamma 90
_cell_formula_units_Z 4
_cell_length_a 9.5039(12)
_cell_length_b 8.281(2)
_cell_length_c 24.124(8)
_cell_measurement_reflns_used 778
_cell_measurement_temperature 100.0(5)
_cell_measurement_theta_max 69.1850
_cell_measurement_theta_min 4.6610
_cell_volume 1885.1(8)
_computing_cell_refinement 'CrysAlisPro 1.171.38.46 (Rigaku OD, 2015)'
_computing_data_collection 'CrysAlisPro 1.171.38.46 (Rigaku OD, 2015)'
_computing_data_reduction 'CrysAlisPro 1.171.38.46 (Rigaku OD, 2015)'
_computing_molecular_graphics 'Olex2 (Dolomanov et al., 2009)'
_computing_publication_material 'Olex2 (Dolomanov et al., 2009)'
_computing_structure_refinement 'ShelXL (Sheldrick, 2015)'
_computing_structure_solution 'ShelXT (Sheldrick, 2015)'
_diffrn_ambient_environment N~2~
_diffrn_ambient_temperature 100.0(5)
_diffrn_detector 'CCD plate'
_diffrn_detector_area_resol_mean 5.2887
_diffrn_detector_type AtlasS2
_diffrn_measured_fraction_theta_full 0.978
_diffrn_measured_fraction_theta_max 1.000
_diffrn_measurement_details
;
List of Runs (angles in degrees, time in seconds):

  # Type    Start    End  Width  t~exp~   \w     \q     \k     \f   Frames
#--------------------------------------------------------------------------
  1  \w    -68.00  31.00   1.00   19.77    --  -41.91  57.00 -60.00   99
  2  \w   -113.00 -19.00   1.00   19.77    --  -41.91 -57.00 150.00   94
  3  \w    -31.00  64.00   1.00   19.77    --   41.91 -38.00   0.00   95
  4  \w     58.00  99.00   1.00   19.77    --   41.91-133.00 107.00   41
  5  \w     53.00  89.00   1.00   30.00    --  105.91  15.00  90.00   36
  6  \w     34.00 117.00   1.00   30.00    --  105.91-125.00  90.00   83
  7  \w     56.00 107.00   1.00   30.00    --  105.91 -94.00 120.00   51
  8  \w     33.00 125.00   1.00   30.00    --  105.91 -45.00  30.00   92
  9  \w     35.00  87.00   1.00   30.00    --  105.91 -61.00 150.00   52
 10  \w     71.00 108.00   1.00   30.00    --  105.91 -94.00-150.00   37
 11  \w    108.00 173.00   1.00   30.00    --  105.91  61.00 120.00   65
 12  \w    126.00 178.00   1.00   30.00    --  105.91  15.00  90.00   52
 13  \w     56.00 109.00   1.00   30.00    --  105.91 -94.00 -60.00   53
 14  \w     40.00 109.00   1.00   30.00    --  105.91 -45.00 -90.00   69
 15  \w     44.00 132.00   1.00   30.00    --  105.91 -45.00-180.00   88
 16  \w     54.00 160.00   1.00   30.00    --  105.91  15.00-120.00  106
;
_diffrn_measurement_device 'four-circle diffractometer'
_diffrn_measurement_device_type 'SuperNova, Dual, Cu at zero, AtlasS2'
_diffrn_measurement_method '\w scans'
_diffrn_orient_matrix_type 'CrysAlisPro convention (1999,Acta A55,543-557)'
_diffrn_orient_matrix_UB_11 -0.0049745000
_diffrn_orient_matrix_UB_12 -0.1151704000
_diffrn_orient_matrix_UB_13 -0.0504326000
_diffrn_orient_matrix_UB_21 0.0231943000
_diffrn_orient_matrix_UB_22 -0.1451562000
_diffrn_orient_matrix_UB_23 0.0399835000
_diffrn_orient_matrix_UB_31 -0.1613761000
_diffrn_orient_matrix_UB_32 -0.0170868000
_diffrn_orient_matrix_UB_33 -0.0004519000
_diffrn_radiation_monochromator mirror
_diffrn_radiation_probe x-ray
_diffrn_radiation_type CuK\a
_diffrn_radiation_wavelength 1.54184
_diffrn_reflns_av_R_equivalents 0.1420
_diffrn_reflns_av_unetI/netI 0.1376
_diffrn_reflns_Laue_measured_fraction_full 0.978
_diffrn_reflns_Laue_measured_fraction_max 1.000
_diffrn_reflns_limit_h_max 7
_diffrn_reflns_limit_h_min -11
_diffrn_reflns_limit_k_max 9
_diffrn_reflns_limit_k_min -9
_diffrn_reflns_limit_l_max 28
_diffrn_reflns_limit_l_min -28
_diffrn_reflns_number 11491
_diffrn_reflns_point_group_measured_fraction_full 0.978
_diffrn_reflns_point_group_measured_fraction_max 1.000
_diffrn_reflns_theta_full 67.684
_diffrn_reflns_theta_max 66.600
_diffrn_reflns_theta_min 3.691
_diffrn_source 'micro-focus sealed X-ray tube'
_diffrn_source_type 'SuperNova (Cu) X-ray Source'
_exptl_absorpt_coefficient_mu 3.208
_exptl_absorpt_correction_T_max 1.00000
_exptl_absorpt_correction_T_min 0.60903
_exptl_absorpt_correction_type multi-scan
_exptl_absorpt_process_details
;
CrysAlisPro 1.171.38.46 (Rigaku Oxford Diffraction, 2015)
Empirical absorption correction using spherical harmonics,
 implemented in SCALE3 ABSPACK scaling algorithm.
;
_exptl_crystal_colour 'clear colourless'
_exptl_crystal_colour_lustre clear
_exptl_crystal_colour_primary colourless
_exptl_crystal_density_diffrn 1.559
_exptl_crystal_description needle
_exptl_crystal_F_000 904
_exptl_crystal_size_max 0.151
_exptl_crystal_size_mid 0.011
_exptl_crystal_size_min 0.005
_refine_diff_density_max 0.369
_refine_diff_density_min -0.425
_refine_diff_density_rms 0.075
_refine_ls_extinction_method none
_refine_ls_goodness_of_fit_ref 0.981
_refine_ls_hydrogen_treatment constr
_refine_ls_matrix_type full
_refine_ls_number_parameters 319
_refine_ls_number_reflns 3331
_refine_ls_number_restraints 0
_refine_ls_restrained_S_all 0.981
_refine_ls_R_factor_all 0.1461
_refine_ls_R_factor_gt 0.0709
_refine_ls_shift/su_max 0.000
_refine_ls_shift/su_mean 0.000
_refine_ls_structure_factor_coef Fsqd
_refine_ls_weighting_details 'w=1/[\s^2^(Fo^2^)+(0.0478P)^2^] where P=(Fo^2^+2Fc^2^)/3'
_refine_ls_weighting_scheme calc
_refine_ls_wR_factor_gt 0.1394
_refine_ls_wR_factor_ref 0.1800
_reflns_Friedel_coverage 0.000
_reflns_number_gt 1755
_reflns_number_total 3331
_reflns_threshold_expression 'I > 2\s(I)'
_cod_data_source_file d0ob02523b2.cif
_cod_data_source_block 2018jrh0036_res
_cod_depositor_comments 'Adding full bibliography for 7157891.cif.'
_cod_original_sg_symbol_H-M 'P 21/c'
_cod_database_code 7157891
_shelxl_version_number 2013-4
_chemical_oxdiff_formula C20H20N2O2
_chemical_oxdiff_usercomment '100 K rebecca 1/1 + 1/5'
_shelx_space_group_comment
;
The symmetry employed for this shelxl refinement is uniquely defined
by the following loop, which should always be used as a source of
symmetry information in preference to the above space-group names.
They are only intended as comments.
;
_reflns_odcompleteness_completeness 99.97
_reflns_odcompleteness_iscentric 1
_reflns_odcompleteness_theta 66.97
_olex2_refinement_description
;
1. Fixed Uiso
 At 1.2 times of:
  All C(H) groups, All N(H) groups
 At 1.5 times of:
  All C(H,H,H,H,H,H) groups
2. Others
 Sof(H16D)=Sof(H16E)=Sof(H16F)=Sof(H17D)=Sof(H17E)=Sof(H17F)=Sof(S2A)=1-FVAR(1)
 Sof(S2)=Sof(H16A)=Sof(H16B)=Sof(H16C)=Sof(H17A)=Sof(H17B)=Sof(H17C)=FVAR(1)
 Sof(F1A)=Sof(F2A)=Sof(F3A)=1-FVAR(2)
 Sof(F2)=Sof(F1)=Sof(F3)=FVAR(2)
 Sof(F5A)=Sof(F6A)=Sof(F4A)=1-FVAR(3)
 Sof(F6)=Sof(F5)=Sof(F4)=FVAR(3)
3.a Me refined with riding coordinates:
 C16(H16A,H16B,H16C), C16(H16D,H16E,H16F), C17(H17A,H17B,H17C), C17(H17D,H17E,
 H17F)
3.b Aromatic/amide H refined with riding coordinates:
 N2(H2), N1(H1), C11(H11), C6(H6), C13(H13), C12(H12), C3(H3), C4(H4),
 C10(H10), C5(H5)
;
_olex2_submission_special_instructions 'No special instructions were received'
_oxdiff_exptl_absorpt_empirical_details
;
Empirical correction (ABSPACK) includes:
- Absorption correction using spherical harmonics
- Frame scaling
;
_oxdiff_exptl_absorpt_empirical_full_max 1.653
_oxdiff_exptl_absorpt_empirical_full_min 0.694

loop_
_space_group_symop_operation_xyz
'x, y, z'
'-x, y+1/2, -z+1/2'
'-x, -y, -z'
'x, -y-1/2, z-1/2'

loop_
_atom_site_label
_atom_site_type_symbol
_atom_site_fract_x
_atom_site_fract_y
_atom_site_fract_z
_atom_site_U_iso_or_equiv
_atom_site_adp_type
_atom_site_occupancy
_atom_site_site_symmetry_order
_atom_site_calc_flag
_atom_site_refinement_flags_posn
_atom_site_refinement_flags_adp
_atom_site_refinement_flags_occupancy
_atom_site_disorder_assembly
_atom_site_disorder_group
S1 S 0.17563(15) 0.73653(19) 0.49405(7) 0.0427(4) Uani 1 1 d . . . . .
S2 S 0.81132(16) 0.6574(2) 0.42916(8) 0.0379(5) Uani 0.871(4) 1 d . . P A 1
O1 O 0.6537(4) 0.6332(5) 0.43442(19) 0.0498(12) Uani 1 1 d . . . . .
N2 N 0.4597(4) 0.7236(5) 0.5080(2) 0.0369(12) Uani 1 1 d . . . . .
H2 H 0.5350 0.6983 0.4934 0.044 Uiso 1 1 calc R . . . .
N1 N 0.3550(4) 0.5805(6) 0.4352(2) 0.0386(12) Uani 1 1 d . . . . .
H1 H 0.4394 0.5832 0.4258 0.046 Uiso 1 1 calc R . . . .
F2 F 0.0164(16) 0.145(2) 0.2497(5) 0.072(4) Uani 0.70(3) 1 d . . P B 1
F6 F 0.659(3) 1.001(3) 0.7458(13) 0.120(13) Uani 0.47(4) 1 d . . P C 1
F5 F 0.615(3) 1.220(2) 0.6985(9) 0.076(6) Uani 0.47(4) 1 d . . P C 1
C11 C 0.5880(5) 0.9257(7) 0.5640(3) 0.0372(14) Uani 1 1 d . . . . .
H11 H 0.6413 0.9441 0.5347 0.045 Uiso 1 1 calc R . . . .
F4 F 0.458(2) 1.090(3) 0.7366(9) 0.090(8) Uani 0.47(4) 1 d . . P C 1
C6 C 0.2885(5) 0.4416(7) 0.3489(3) 0.0384(15) Uani 1 1 d . . . . .
H6 H 0.3661 0.4895 0.3353 0.046 Uiso 1 1 calc R . . . .
C9 C 0.4797(5) 0.8114(7) 0.5581(2) 0.0348(13) Uani 1 1 d . . . . .
C7 C 0.2578(5) 0.4787(7) 0.4019(3) 0.0363(14) Uani 1 1 d . . . . .
C2 C 0.0879(5) 0.2645(7) 0.3357(3) 0.0367(14) Uani 1 1 d . . . . .
C8 C 0.3333(5) 0.6735(7) 0.4796(3) 0.0356(13) Uani 1 1 d . . . . .
C13 C 0.6169(6) 1.0123(7) 0.6134(3) 0.0426(15) Uani 1 1 d . . . . .
H13 H 0.6881 1.0899 0.6168 0.051 Uiso 1 1 calc R . . . .
C12 C 0.4337(6) 0.8656(7) 0.6519(3) 0.0408(15) Uani 1 1 d . . . . .
H12 H 0.3825 0.8447 0.6817 0.049 Uiso 1 1 calc R . . . .
C14 C 0.5406(6) 0.9836(7) 0.6569(3) 0.0408(15) Uani 1 1 d . . . . .
C3 C 0.0550(6) 0.3014(7) 0.3882(3) 0.0441(16) Uani 1 1 d . . . . .
H3 H -0.0231 0.2536 0.4014 0.053 Uiso 1 1 calc R . . . .
C4 C 0.2049(6) 0.3338(7) 0.3157(3) 0.0413(14) Uani 1 1 d . . . . .
H4 H 0.2269 0.3080 0.2802 0.050 Uiso 1 1 calc R . . . .
F1 F -0.1335(8) 0.155(3) 0.3059(7) 0.100(6) Uani 0.70(3) 1 d . . P B 1
C10 C 0.4056(6) 0.7813(7) 0.6029(3) 0.0410(15) Uani 1 1 d . . . . .
H10 H 0.3353 0.7026 0.5997 0.049 Uiso 1 1 calc R . . . .
C5 C 0.1385(6) 0.4104(8) 0.4217(3) 0.0445(15) Uani 1 1 d . . . . .
H5 H 0.1151 0.4376 0.4568 0.053 Uiso 1 1 calc R . . . .
C1 C -0.0011(6) 0.1446(9) 0.3005(3) 0.0460(16) Uani 1 1 d . . . . .
F3 F 0.032(2) -0.0092(12) 0.3188(6) 0.094(5) Uani 0.70(3) 1 d . . P B 1
C15 C 0.5688(7) 1.0745(9) 0.7105(3) 0.0507(17) Uani 1 1 d . . . . .
C16 C 0.8374(6) 0.8677(7) 0.4378(3) 0.0541(19) Uani 1 1 d . . . . .
H16A H 0.9347 0.8935 0.4350 0.081 Uiso 0.871(4) 1 calc R . P A 1
H16B H 0.8137 0.8996 0.4738 0.081 Uiso 0.871(4) 1 calc R . P A 1
H16C H 0.7777 0.9243 0.4093 0.081 Uiso 0.871(4) 1 calc R . P A 1
H16D H 0.7777 0.9328 0.4583 0.081 Uiso 0.129(4) 1 calc R . P A 2
H16E H 0.8967 0.9365 0.4185 0.081 Uiso 0.129(4) 1 calc R . P A 2
H16F H 0.8955 0.7992 0.4632 0.081 Uiso 0.129(4) 1 calc R . P A 2
C17 C 0.8267(7) 0.6481(10) 0.3578(3) 0.069(2) Uani 1 1 d . . . . .
H17A H 0.9241 0.6626 0.3520 0.103 Uiso 0.871(4) 1 calc R . P A 1
H17B H 0.7702 0.7317 0.3387 0.103 Uiso 0.871(4) 1 calc R . P A 1
H17C H 0.7942 0.5447 0.3435 0.103 Uiso 0.871(4) 1 calc R . P A 1
H17D H 0.8591 0.7138 0.3291 0.103 Uiso 0.129(4) 1 calc R . P A 2
H17E H 0.7876 0.5494 0.3417 0.103 Uiso 0.129(4) 1 calc R . P A 2
H17F H 0.9048 0.6238 0.3856 0.103 Uiso 0.129(4) 1 calc R . P A 2
S2A S 0.7190(12) 0.7341(16) 0.3835(6) 0.052(4) Uani 0.129(4) 1 d . . P A 2
F1A F -0.125(4) 0.221(3) 0.277(2) 0.125(16) Uani 0.30(3) 1 d . . P B 2
F2A F 0.056(5) 0.083(7) 0.258(2) 0.14(2) Uani 0.30(3) 1 d . . P B 2
F3A F -0.054(4) 0.030(4) 0.3257(9) 0.075(9) Uani 0.30(3) 1 d . . P B 2
F5A F 0.658(4) 1.195(4) 0.7138(11) 0.109(9) Uani 0.53(4) 1 d . . P C 2
F6A F 0.622(4) 0.994(2) 0.7532(12) 0.109(10) Uani 0.53(4) 1 d . . P C 2
F4A F 0.456(2) 1.145(5) 0.7262(12) 0.162(12) Uani 0.53(4) 1 d . . P C 2

loop_
_atom_site_aniso_label
_atom_site_aniso_U_11
_atom_site_aniso_U_22
_atom_site_aniso_U_33
_atom_site_aniso_U_23
_atom_site_aniso_U_13
_atom_site_aniso_U_12
S1 0.0284(7) 0.0426(9) 0.0565(10) -0.0045(8) 0.0026(6) 0.0025(7)
S2 0.0284(8) 0.0355(10) 0.0499(11) 0.0005(8) 0.0048(7) -0.0004(7)
O1 0.031(2) 0.059(3) 0.062(3) -0.007(2) 0.012(2) -0.009(2)
N2 0.029(2) 0.037(3) 0.046(3) -0.008(2) 0.007(2) 0.003(2)
N1 0.026(2) 0.037(3) 0.053(3) -0.005(2) 0.004(2) 0.000(2)
F2 0.078(8) 0.101(9) 0.040(5) -0.019(5) 0.019(4) -0.043(6)
F6 0.140(14) 0.12(2) 0.081(16) -0.047(14) -0.074(12) 0.100(16)
F5 0.155(16) 0.039(7) 0.028(9) -0.002(6) -0.015(8) -0.015(8)
C11 0.027(3) 0.040(3) 0.045(4) 0.004(3) 0.004(3) 0.002(3)
F4 0.075(12) 0.132(14) 0.075(10) -0.070(9) 0.058(10) -0.061(13)
C6 0.024(3) 0.032(3) 0.058(4) 0.006(3) 0.001(3) 0.002(2)
C9 0.031(3) 0.032(3) 0.041(4) 0.000(3) 0.003(3) 0.009(2)
C7 0.030(3) 0.031(3) 0.048(4) 0.004(3) 0.003(3) 0.002(2)
C2 0.026(3) 0.037(3) 0.047(4) -0.001(3) 0.003(2) 0.000(2)
C8 0.030(3) 0.032(3) 0.045(4) 0.005(3) 0.001(3) -0.001(2)
C13 0.039(3) 0.033(3) 0.054(4) 0.003(3) -0.004(3) -0.001(3)
C12 0.036(3) 0.039(4) 0.047(4) 0.005(3) 0.003(3) 0.003(3)
C14 0.041(3) 0.031(3) 0.049(4) -0.002(3) 0.001(3) 0.006(3)
C3 0.029(3) 0.047(4) 0.057(4) -0.005(3) 0.007(3) -0.008(3)
C4 0.037(3) 0.040(3) 0.049(4) 0.002(3) 0.013(3) 0.002(3)
F1 0.026(4) 0.158(15) 0.114(11) -0.074(9) 0.008(5) -0.017(6)
C10 0.030(3) 0.039(4) 0.053(4) 0.001(3) -0.002(3) -0.001(3)
C5 0.036(3) 0.046(4) 0.051(4) 0.001(3) 0.002(3) -0.007(3)
C1 0.034(3) 0.053(4) 0.051(5) -0.007(4) 0.006(3) -0.010(3)
F3 0.100(10) 0.051(5) 0.116(9) -0.001(5) -0.045(8) -0.026(6)
C15 0.050(4) 0.046(4) 0.055(5) 0.003(4) 0.001(4) 0.011(3)
C16 0.040(3) 0.037(4) 0.086(6) -0.001(3) 0.011(3) 0.005(3)
C17 0.054(4) 0.085(6) 0.070(5) -0.016(5) 0.019(4) -0.014(4)
S2A 0.038(6) 0.048(8) 0.064(9) -0.011(7) -0.012(6) 0.025(6)
F1A 0.11(2) 0.066(14) 0.17(3) 0.009(16) -0.11(2) -0.013(12)
F2A 0.08(2) 0.18(4) 0.18(4) -0.16(3) 0.06(2) -0.07(3)
F3A 0.08(2) 0.071(17) 0.068(12) 0.000(11) -0.009(14) -0.045(15)
F5A 0.177(19) 0.115(16) 0.037(10) -0.021(9) 0.018(11) -0.111(14)
F6A 0.21(3) 0.042(9) 0.058(10) 0.009(8) -0.043(12) -0.011(12)
F4A 0.102(14) 0.21(2) 0.149(17) -0.110(15) -0.069(14) 0.107(16)

loop_
_atom_type_symbol
_atom_type_description
_atom_type_scat_dispersion_real
_atom_type_scat_dispersion_imag
_atom_type_scat_source
C C 0.0181 0.0091 'International Tables Vol C Tables 4.2.6.8 and 6.1.1.4'
H H 0.0000 0.0000 'International Tables Vol C Tables 4.2.6.8 and 6.1.1.4'
F F 0.0727 0.0534 'International Tables Vol C Tables 4.2.6.8 and 6.1.1.4'
N N 0.0311 0.0180 'International Tables Vol C Tables 4.2.6.8 and 6.1.1.4'
O O 0.0492 0.0322 'International Tables Vol C Tables 4.2.6.8 and 6.1.1.4'
S S 0.3331 0.5567 'International Tables Vol C Tables 4.2.6.8 and 6.1.1.4'

loop_
_exptl_crystal_face_index_h
_exptl_crystal_face_index_k
_exptl_crystal_face_index_l
_exptl_crystal_face_perp_dist
5 0 -2 0.0027
-5 0 2 0.0027
0 5 -2 0.0743
0 -5 2 0.0743
-2 0 -5 0.0026
2 0 5 0.0026

loop_
_geom_angle_atom_site_label_1
_geom_angle_atom_site_label_2
_geom_angle_atom_site_label_3
_geom_angle
_geom_angle_site_symmetry_1
_geom_angle_site_symmetry_3
_geom_angle_publ_flag
O1 S2 C16 104.1(3) . . ?
O1 S2 C17 105.8(3) . . ?
C17 S2 C16 97.7(4) . . ?
C9 N2 H2 116.4 . . ?
C8 N2 H2 116.4 . . ?
C8 N2 C9 127.3(5) . . ?
C7 N1 H1 115.4 . . ?
C8 N1 H1 115.4 . . ?
C8 N1 C7 129.2(5) . . ?
C9 C11 H11 119.8 . . ?
C13 C11 H11 119.8 . . ?
C13 C11 C9 120.4(6) . . ?
C7 C6 H6 119.7 . . ?
C7 C6 C4 120.6(5) . . ?
C4 C6 H6 119.7 . . ?
C11 C9 N2 117.5(5) . . ?
C10 C9 N2 123.4(5) . . ?
C10 C9 C11 118.9(5) . . ?
C6 C7 N1 117.3(5) . . ?
C6 C7 C5 119.6(6) . . ?
C5 C7 N1 123.0(6) . . ?
C3 C2 C4 120.6(6) . . ?
C3 C2 C1 119.6(5) . . ?
C4 C2 C1 119.8(6) . . ?
N2 C8 S1 123.9(5) . . ?
N1 C8 S1 124.7(4) . . ?
N1 C8 N2 111.0(5) . . ?
C11 C13 H13 120.0 . . ?
C14 C13 C11 120.0(6) . . ?
C14 C13 H13 120.0 . . ?
C14 C12 H12 120.3 . . ?
C10 C12 H12 120.3 . . ?
C10 C12 C14 119.5(6) . . ?
C13 C14 C12 120.0(6) . . ?
C13 C14 C15 121.4(6) . . ?
C12 C14 C15 118.6(6) . . ?
C2 C3 H3 119.9 . . ?
C2 C3 C5 120.1(6) . . ?
C5 C3 H3 119.9 . . ?
C6 C4 C2 119.5(6) . . ?
C6 C4 H4 120.2 . . ?
C2 C4 H4 120.2 . . ?
C9 C10 H10 119.4 . . ?
C12 C10 C9 121.1(6) . . ?
C12 C10 H10 119.4 . . ?
C7 C5 H5 120.2 . . ?
C3 C5 C7 119.5(6) . . ?
C3 C5 H5 120.2 . . ?
F2 C1 C2 114.7(9) . . ?
F2 C1 F1 110.2(11) . . ?
F2 C1 F3 105.3(10) . . ?
F1 C1 C2 113.1(7) . . ?
F1 C1 F3 102.8(9) . . ?
F3 C1 C2 109.7(7) . . ?
F1A C1 C2 108.6(13) . . ?
F2A C1 C2 116.0(18) . . ?
F2A C1 F1A 106(2) . . ?
F3A C1 C2 116.9(11) . . ?
F3A C1 F1A 99.9(15) . . ?
F3A C1 F2A 108(2) . . ?
F6 C15 F5 111.5(17) . . ?
F6 C15 F4 103.8(18) . . ?
F6 C15 C14 111.7(14) . . ?
F5 C15 C14 107.4(11) . . ?
F4 C15 F5 108.8(18) . . ?
F4 C15 C14 113.5(9) . . ?
F5A C15 C14 119.2(11) . . ?
F5A C15 F4A 100.9(17) . . ?
F6A C15 C14 116.6(13) . . ?
F6A C15 F5A 99.2(18) . . ?
F6A C15 F4A 104.7(17) . . ?
F4A C15 C14 113.8(10) . . ?
S2 C16 H16A 109.5 . . ?
S2 C16 H16B 109.5 . . ?
S2 C16 H16C 109.5 . . ?
H16A C16 H16B 109.5 . . ?
H16A C16 H16C 109.5 . . ?
H16B C16 H16C 109.5 . . ?
H16D C16 H16E 109.5 . . ?
H16D C16 H16F 109.5 . . ?
H16E C16 H16F 109.5 . . ?
S2A C16 H16D 109.5 . . ?
S2A C16 H16E 109.5 . . ?
S2A C16 H16F 109.5 . . ?
S2 C17 H17A 109.5 . . ?
S2 C17 H17B 109.5 . . ?
S2 C17 H17C 109.5 . . ?
H17A C17 H17B 109.5 . . ?
H17A C17 H17C 109.5 . . ?
H17B C17 H17C 109.5 . . ?
H17D C17 H17E 109.5 . . ?
H17D C17 H17F 109.5 . . ?
H17E C17 H17F 109.5 . . ?
S2A C17 H17D 109.5 . . ?
S2A C17 H17E 109.5 . . ?
S2A C17 H17F 109.5 . . ?
O1 S2A C16 91.4(7) . . ?
C17 S2A O1 114.4(9) . . ?
C17 S2A C16 100.7(7) . . ?

loop_
_geom_bond_atom_site_label_1
_geom_bond_atom_site_label_2
_geom_bond_distance
_geom_bond_site_symmetry_2
_geom_bond_publ_flag
S1 C8 1.662(5) . ?
S2 O1 1.532(4) . ?
S2 C16 1.768(6) . ?
S2 C17 1.746(7) . ?
O1 S2A 1.666(16) . ?
N2 H2 0.8600 . ?
N2 C9 1.406(7) . ?
N2 C8 1.374(7) . ?
N1 H1 0.8600 . ?
N1 C7 1.426(7) . ?
N1 C8 1.355(7) . ?
F2 C1 1.256(14) . ?
F6 C15 1.29(2) . ?
F5 C15 1.32(2) . ?
C11 H11 0.9300 . ?
C11 C9 1.393(8) . ?
C11 C13 1.389(8) . ?
F4 C15 1.296(15) . ?
C6 H6 0.9300 . ?
C6 C7 1.381(8) . ?
C6 C4 1.386(8) . ?
C9 C10 1.380(8) . ?
C7 C5 1.400(8) . ?
C2 C3 1.372(9) . ?
C2 C4 1.389(8) . ?
C2 C1 1.501(8) . ?
C13 H13 0.9300 . ?
C13 C14 1.366(9) . ?
C12 H12 0.9300 . ?
C12 C14 1.404(8) . ?
C12 C10 1.373(8) . ?
C14 C15 1.492(9) . ?
C3 H3 0.9300 . ?
C3 C5 1.395(8) . ?
C4 H4 0.9300 . ?
F1 C1 1.283(10) . ?
C10 H10 0.9300 . ?
C5 H5 0.9300 . ?
C1 F3 1.373(13) . ?
C1 F1A 1.40(2) . ?
C1 F2A 1.32(4) . ?
C1 F3A 1.26(2) . ?
C15 F5A 1.30(2) . ?
C15 F6A 1.28(2) . ?
C15 F4A 1.316(19) . ?
C16 H16A 0.9600 . ?
C16 H16B 0.9600 . ?
C16 H16C 0.9600 . ?
C16 H16D 0.9600 . ?
C16 H16E 0.9600 . ?
C16 H16F 0.9600 . ?
C16 S2A 1.964(14) . ?
C17 H17A 0.9600 . ?
C17 H17B 0.9600 . ?
C17 H17C 0.9600 . ?
C17 H17D 0.9600 . ?
C17 H17E 0.9600 . ?
C17 H17F 0.9600 . ?
C17 S2A 1.445(14) . ?

loop_
_geom_torsion_atom_site_label_1
_geom_torsion_atom_site_label_2
_geom_torsion_atom_site_label_3
_geom_torsion_atom_site_label_4
_geom_torsion
_geom_torsion_site_symmetry_1
_geom_torsion_site_symmetry_2
_geom_torsion_site_symmetry_3
_geom_torsion_site_symmetry_4
_geom_torsion_publ_flag
S2 O1 S2A C16 -52.7(4) . . . . ?
S2 O1 S2A C17 49.6(6) . . . . ?
S2 C17 S2A O1 -42.4(6) . . . . ?
S2 C17 S2A C16 54.1(5) . . . . ?
O1 S2 C16 S2A -61.1(6) . . . . ?
O1 S2 C17 S2A 43.9(8) . . . . ?
N2 C9 C10 C12 176.9(5) . . . . ?
N1 C7 C5 C3 -174.7(5) . . . . ?
C11 C9 C10 C12 2.2(8) . . . . ?
C11 C13 C14 C12 0.5(9) . . . . ?
C11 C13 C14 C15 -179.9(5) . . . . ?
C6 C7 C5 C3 2.3(9) . . . . ?
C9 N2 C8 S1 11.4(9) . . . . ?
C9 N2 C8 N1 -175.1(5) . . . . ?
C9 C11 C13 C14 1.2(9) . . . . ?
C7 N1 C8 S1 -20.5(9) . . . . ?
C7 N1 C8 N2 166.0(5) . . . . ?
C7 C6 C4 C2 1.0(8) . . . . ?
C2 C3 C5 C7 -1.6(9) . . . . ?
C8 N2 C9 C11 -143.5(6) . . . . ?
C8 N2 C9 C10 41.7(9) . . . . ?
C8 N1 C7 C6 157.9(6) . . . . ?
C8 N1 C7 C5 -25.1(9) . . . . ?
C13 C11 C9 N2 -177.6(5) . . . . ?
C13 C11 C9 C10 -2.5(8) . . . . ?
C13 C14 C15 F6 -92(2) . . . . ?
C13 C14 C15 F5 30.6(15) . . . . ?
C13 C14 C15 F4 151.0(17) . . . . ?
C13 C14 C15 F5A 7(3) . . . . ?
C13 C14 C15 F6A -112(2) . . . . ?
C13 C14 C15 F4A 126(2) . . . . ?
C12 C14 C15 F6 88(2) . . . . ?
C12 C14 C15 F5 -149.9(14) . . . . ?
C12 C14 C15 F4 -29.5(18) . . . . ?
C12 C14 C15 F5A -173(2) . . . . ?
C12 C14 C15 F6A 68(2) . . . . ?
C12 C14 C15 F4A -54(2) . . . . ?
C14 C12 C10 C9 -0.5(8) . . . . ?
C3 C2 C4 C6 -0.3(9) . . . . ?
C3 C2 C1 F2 164.9(10) . . . . ?
C3 C2 C1 F1 37.3(15) . . . . ?
C3 C2 C1 F3 -76.8(13) . . . . ?
C3 C2 C1 F1A 79(3) . . . . ?
C3 C2 C1 F2A -163(4) . . . . ?
C3 C2 C1 F3A -33(3) . . . . ?
C4 C6 C7 N1 175.1(5) . . . . ?
C4 C6 C7 C5 -2.0(8) . . . . ?
C4 C2 C3 C5 0.6(9) . . . . ?
C4 C2 C1 F2 -16.8(12) . . . . ?
C4 C2 C1 F1 -144.4(14) . . . . ?
C4 C2 C1 F3 101.5(13) . . . . ?
C4 C2 C1 F1A -103(3) . . . . ?
C4 C2 C1 F2A 16(4) . . . . ?
C4 C2 C1 F3A 145(3) . . . . ?
C10 C12 C14 C13 -0.9(8) . . . . ?
C10 C12 C14 C15 179.6(5) . . . . ?
C1 C2 C3 C5 178.9(6) . . . . ?
C1 C2 C4 C6 -178.6(5) . . . . ?
C16 S2 O1 S2A 65.7(6) . . . . ?
C16 S2 C17 S2A -63.2(7) . . . . ?
C17 S2 O1 S2A -36.7(6) . . . . ?
C17 S2 C16 S2A 47.5(6) . . . . ?

loop_
_exptl_oxdiff_crystal_face_indexfrac_h
_exptl_oxdiff_crystal_face_indexfrac_k
_exptl_oxdiff_crystal_face_indexfrac_l
_exptl_oxdiff_crystal_face_x
_exptl_oxdiff_crystal_face_y
_exptl_oxdiff_crystal_face_z
4.9802 -0.0133 -1.9281 0.0740 0.0403 -0.8026
-4.9802 0.0133 1.9281 -0.0740 -0.0403 0.8026
-0.0260 4.9845 -1.9801 -0.4741 -0.8033 -0.0801
0.0260 -4.9845 1.9801 0.4741 0.8033 0.0801
-1.9879 -0.0021 -5.0281 0.2637 -0.2468 0.3231
1.9879 0.0021 5.0281 -0.2637 0.2468 -0.3231
